data_7219687
loop_
_publ_author_name
'Cola\,co, Melwin'
'Dubois, Jean'
'Wouters, Johan'

_publ_section_title
;
 Mechanochemical synthesis of phthalimides with crystal structures of
 intermediates and products
;
_journal_issue 12
_journal_name_full CrystEngComm
_journal_page_first 2523
_journal_paper_doi 10.1039/C5CE00038F
_journal_volume 17
_journal_year 2015
_chemical_formula_moiety 'C8 H5 N O6, C7 H9 N'
_chemical_formula_sum 'C15 H14 N2 O6'
_chemical_formula_weight 318.28
_chemical_name_systematic
;
 ?
;
_space_group_IT_number 43
_symmetry_cell_setting orthorhombic
_symmetry_space_group_name_Hall 'F 2 -2d'
_symmetry_space_group_name_H-M 'F d d 2'
_atom_sites_solution_hydrogens geom
_atom_sites_solution_primary direct
_atom_sites_solution_secondary difmap
_audit_creation_method SHELXL-97
_audit_update_record
;
2014-08-28 deposited with the CCDC.
2015-02-13 downloaded from the CCDC.
;
_cell_angle_alpha 90.00
_cell_angle_beta 90.00
_cell_angle_gamma 90.00
_cell_formula_units_Z 16
_cell_length_a 59.519(2)
_cell_length_b 12.942(5)
_cell_length_c 7.623(2)
_cell_measurement_reflns_used 6725
_cell_measurement_temperature 293(2)
_cell_measurement_theta_max 23.5990
_cell_measurement_theta_min 3.4300
_cell_volume 5872(3)
_computing_cell_refinement
;
CrysAlisPro, Agilent Technologies,
Version 1.171.36.28 (release 01-02-2013 CrysAlis171 .NET)
(compiled Feb  1 2013,16:14:44)
;
_computing_data_collection
;
CrysAlisPro, Agilent Technologies,
Version 1.171.36.28 (release 01-02-2013 CrysAlis171 .NET)
(compiled Feb  1 2013,16:14:44)
;
_computing_data_reduction
;
CrysAlisPro, Agilent Technologies,
Version 1.171.36.28 (release 01-02-2013 CrysAlis171 .NET)
(compiled Feb  1 2013,16:14:44)
;
_computing_structure_refinement 'SHELXL-97 (Sheldrick, 1997)'
_computing_structure_solution Shelxs86
_diffrn_ambient_temperature 293(2)
_diffrn_detector_area_resol_mean 10.3712
_diffrn_measured_fraction_theta_full 0.998
_diffrn_measured_fraction_theta_max 0.998
_diffrn_measurement_device_type 'Xcalibur, Ruby, Gemini ultra'
_diffrn_measurement_method '\w scans'
_diffrn_radiation_monochromator graphite
_diffrn_radiation_source 'fine-focus sealed tube'
_diffrn_radiation_type MoK\a
_diffrn_radiation_wavelength 0.71073
_diffrn_reflns_av_R_equivalents 0.0520
_diffrn_reflns_av_sigmaI/netI 0.0283
_diffrn_reflns_limit_h_max 70
_diffrn_reflns_limit_h_min -70
_diffrn_reflns_limit_k_max 15
_diffrn_reflns_limit_k_min -15
_diffrn_reflns_limit_l_max 8
_diffrn_reflns_limit_l_min -9
_diffrn_reflns_number 20263
_diffrn_reflns_theta_full 25.00
_diffrn_reflns_theta_max 25.01
_diffrn_reflns_theta_min 3.22
_exptl_absorpt_coefficient_mu 0.113
_exptl_absorpt_correction_T_max 0.9944
_exptl_absorpt_correction_T_min 0.9508
_exptl_absorpt_correction_type multi-scan
_exptl_absorpt_process_details
;
CrysAlisPro, Agilent Technologies,
Version 1.171.36.28 (release 01-02-2013 CrysAlis171 .NET)
(compiled Feb  1 2013,16:14:44)
Empirical absorption correction using spherical harmonics,
 implemented in SCALE3 ABSPACK scaling algorithm.
;
_exptl_crystal_colour colorless
_exptl_crystal_density_diffrn 1.440
_exptl_crystal_density_method 'not measured'
_exptl_crystal_description prism
_exptl_crystal_F_000 2656
_exptl_crystal_size_max 0.45
_exptl_crystal_size_mid 0.25
_exptl_crystal_size_min 0.05
_refine_diff_density_max 0.257
_refine_diff_density_min -0.149
_refine_diff_density_rms 0.033
_refine_ls_abs_structure_details 'Flack H D (1983), Acta Cryst. A39, 876-881'
_refine_ls_extinction_method none
_refine_ls_goodness_of_fit_ref 1.012
_refine_ls_hydrogen_treatment mixed
_refine_ls_matrix_type full
_refine_ls_number_parameters 217
_refine_ls_number_reflns 2560
_refine_ls_number_restraints 2
_refine_ls_restrained_S_all 1.011
_refine_ls_R_factor_all 0.0503
_refine_ls_R_factor_gt 0.0433
_refine_ls_shift/su_max 0.040
_refine_ls_shift/su_mean 0.002
_refine_ls_structure_factor_coef Fsqd
_refine_ls_weighting_details 'calc w=1/[\s^2^(Fo^2^)+(0.0510P)^2^+7.0834P] where P=(Fo^2^+2Fc^2^)/3'
_refine_ls_weighting_scheme calc
_refine_ls_wR_factor_gt 0.0973
_refine_ls_wR_factor_ref 0.1012
_reflns_number_gt 2335
_reflns_number_total 2560
_reflns_threshold_expression >2sigma(I)
_cod_data_source_file c5ce00038f2.cif
_cod_data_source_block shelxl
_cod_depositor_comments
;
The following automatic conversions were performed:

'_symmetry_cell_setting' value 'Orthorhombic' changed to
'orthorhombic' according to
/usr/data/users/saulius/crontab/automatic-downloads/rss-feeds/RSC/lib/dictionaries/cif_core.dic
dictionary named 'cif_core.dic' version 2.4.2 from 2011-04-26.

Automatic conversion script
Id: cif_fix_values 3086 2015-02-26 13:12:21Z robertas 

 Adding full bibliography for 7219679--7219687.cif.
;
_cod_database_code 7219687

loop_
_symmetry_equiv_pos_as_xyz
'x, y, z'
'-x, -y, z'
'-x+1/4, y+1/4, z+1/4'
'x+1/4, -y+1/4, z+1/4'
'x, y+1/2, z+1/2'
'-x, -y+1/2, z+1/2'
'-x+1/4, y+3/4, z+3/4'
'x+1/4, -y+3/4, z+3/4'
'x+1/2, y, z+1/2'
'-x+1/2, -y, z+1/2'
'-x+3/4, y+1/4, z+3/4'
'x+3/4, -y+1/4, z+3/4'
'x+1/2, y+1/2, z'
'-x+1/2, -y+1/2, z'
'-x+3/4, y+3/4, z+1/4'
'x+3/4, -y+3/4, z+1/4'

loop_
_atom_site_label
_atom_site_type_symbol
_atom_site_fract_x
_atom_site_fract_y
_atom_site_fract_z
_atom_site_U_iso_or_equiv
_atom_site_adp_type
_atom_site_occupancy
_atom_site_symmetry_multiplicity
_atom_site_calc_flag
_atom_site_refinement_flags
N1 N 0.39529(4) 0.0627(2) 0.3931(4) 0.0604(7) Uani 1 1 d .
O1 O 0.47390(3) 0.26801(13) -0.0527(2) 0.0332(4) Uani 1 1 d D
O2 O 0.48377(3) 0.10220(14) -0.0804(3) 0.0417(5) Uani 1 1 d .
O3 O 0.47972(3) 0.09199(16) 0.5106(3) 0.0547(6) Uani 1 1 d .
O4 O 0.49109(3) 0.18798(15) 0.2863(2) 0.0387(4) Uani 1 1 d .
O5 O 0.39766(4) 0.0490(3) 0.5506(4) 0.0931(9) Uani 1 1 d .
O6 O 0.37724(4) 0.0561(2) 0.3173(4) 0.0889(9) Uani 1 1 d .
C1 C 0.47191(4) 0.17116(19) -0.0207(3) 0.0297(5) Uani 1 1 d .
C2 C 0.45238(4) 0.14176(18) 0.0947(3) 0.0296(6) Uani 1 1 d .
C3 C 0.43132(4) 0.1323(2) 0.0157(3) 0.0385(6) Uani 1 1 d .
H3 H 0.4299 0.1437 -0.1042 0.046 Uiso 1 1 calc R
C4 C 0.41277(4) 0.1065(2) 0.1123(4) 0.0452(7) Uani 1 1 d .
H4 H 0.3987 0.1014 0.0596 0.054 Uiso 1 1 calc R
C5 C 0.41533(4) 0.0883(2) 0.2888(4) 0.0428(7) Uani 1 1 d .
C6 C 0.43578(4) 0.0941(2) 0.3706(4) 0.0386(6) Uani 1 1 d .
H6 H 0.4370 0.0798 0.4898 0.046 Uiso 1 1 calc R
C7 C 0.45468(4) 0.12160(18) 0.2741(3) 0.0301(5) Uani 1 1 d .
C8 C 0.47651(4) 0.13153(19) 0.3685(3) 0.0337(6) Uani 1 1 d .
N20 N 0.47622(3) 0.40850(15) 0.2301(3) 0.0346(5) Uani 1 1 d .
H3N H 0.4763 0.4734 0.1907 0.080 Uiso 1 1 d .
H2N H 0.4888 0.3877 0.2841 0.080 Uiso 1 1 d .
C20 C 0.45638(4) 0.38767(18) 0.3380(3) 0.0324(6) Uani 1 1 d .
C21 C 0.43560(4) 0.3835(2) 0.2595(4) 0.0416(7) Uani 1 1 d .
H21 H 0.4341 0.3959 0.1399 0.050 Uiso 1 1 calc R
C22 C 0.41704(5) 0.3608(2) 0.3594(4) 0.0502(8) Uani 1 1 d .
H22 H 0.4030 0.3575 0.3059 0.060 Uiso 1 1 calc R
C23 C 0.41876(5) 0.3428(2) 0.5379(4) 0.0474(7) Uani 1 1 d .
C24 C 0.43989(5) 0.3480(2) 0.6128(4) 0.0471(7) Uani 1 1 d .
H24 H 0.4414 0.3358 0.7324 0.056 Uiso 1 1 calc R
C25 C 0.45866(4) 0.3705(2) 0.5154(3) 0.0393(6) Uani 1 1 d .
H25 H 0.4727 0.3742 0.5685 0.047 Uiso 1 1 calc R
C26 C 0.39825(6) 0.3178(3) 0.6463(6) 0.0768(11) Uani 1 1 d .
H26A H 0.3854 0.3522 0.5977 0.115 Uiso 1 1 calc R
H26B H 0.4006 0.3407 0.7648 0.115 Uiso 1 1 calc R
H26C H 0.3958 0.2445 0.6455 0.115 Uiso 1 1 calc R
H4O H 0.5042(6) 0.201(3) 0.343(5) 0.075(11) Uiso 1 1 d .
H999 H 0.4735(18) 0.325(7) 0.034(13) 0.35(6) Uiso 1 1 d D

loop_
_atom_site_aniso_label
_atom_site_aniso_U_11
_atom_site_aniso_U_22
_atom_site_aniso_U_33
_atom_site_aniso_U_23
_atom_site_aniso_U_13
_atom_site_aniso_U_12
N1 0.0469(17) 0.0579(17) 0.076(2) 0.0055(15) 0.0241(15) -0.0039(13)
O1 0.0358(9) 0.0320(9) 0.0319(8) 0.0019(8) 0.0027(7) -0.0035(7)
O2 0.0394(10) 0.0376(10) 0.0480(11) -0.0085(9) 0.0131(9) -0.0010(8)
O3 0.0603(13) 0.0601(13) 0.0439(14) 0.0230(10) -0.0128(10) -0.0126(10)
O4 0.0348(9) 0.0488(11) 0.0324(9) 0.0065(9) -0.0070(8) -0.0114(8)
O5 0.0687(16) 0.130(3) 0.080(2) 0.0286(18) 0.0320(16) -0.0076(16)
O6 0.0328(13) 0.118(2) 0.116(2) -0.0020(18) 0.0163(14) -0.0112(13)
C1 0.0276(12) 0.0369(15) 0.0247(13) -0.0046(11) -0.0036(10) -0.0033(11)
C2 0.0272(13) 0.0252(12) 0.0364(14) -0.0027(10) 0.0041(10) -0.0038(9)
C3 0.0370(14) 0.0394(15) 0.0390(15) -0.0004(12) 0.0000(12) -0.0042(11)
C4 0.0248(13) 0.0488(17) 0.062(2) -0.0033(15) -0.0007(13) -0.0040(12)
C5 0.0299(13) 0.0393(15) 0.0591(18) -0.0013(14) 0.0141(13) -0.0031(11)
C6 0.0473(16) 0.0324(14) 0.0359(14) 0.0040(11) 0.0117(12) -0.0014(11)
C7 0.0359(13) 0.0221(11) 0.0324(13) 0.0012(10) 0.0028(11) -0.0029(10)
C8 0.0397(14) 0.0298(13) 0.0316(14) 0.0010(12) -0.0009(11) -0.0044(11)
N20 0.0351(11) 0.0311(11) 0.0377(12) 0.0041(9) -0.0004(10) -0.0004(9)
C20 0.0337(13) 0.0248(12) 0.0387(14) -0.0008(11) 0.0003(11) -0.0007(10)
C21 0.0401(15) 0.0441(15) 0.0407(16) -0.0014(13) -0.0072(12) 0.0010(12)
C22 0.0334(15) 0.0518(17) 0.065(2) -0.0041(16) -0.0081(15) 0.0013(13)
C23 0.0448(16) 0.0424(16) 0.0549(19) -0.0038(14) 0.0064(15) 0.0004(13)
C24 0.0540(18) 0.0476(17) 0.0397(15) 0.0027(13) 0.0050(13) 0.0030(14)
C25 0.0379(14) 0.0429(15) 0.0372(15) 0.0020(13) -0.0080(11) 0.0034(12)
C26 0.055(2) 0.086(3) 0.089(3) 0.001(2) 0.023(2) -0.0072(18)

loop_
_atom_type_symbol
_atom_type_description
_atom_type_scat_dispersion_real
_atom_type_scat_dispersion_imag
_atom_type_scat_source
C C 0.0033 0.0016 'International Tables Vol C Tables 4.2.6.8 and 6.1.1.4'
H H 0.0000 0.0000 'International Tables Vol C Tables 4.2.6.8 and 6.1.1.4'
N N 0.0061 0.0033 'International Tables Vol C Tables 4.2.6.8 and 6.1.1.4'
O O 0.0106 0.0060 'International Tables Vol C Tables 4.2.6.8 and 6.1.1.4'

loop_
_geom_angle_atom_site_label_1
_geom_angle_atom_site_label_2
_geom_angle_atom_site_label_3
_geom_angle
O6 N1 O5 123.8(3)
O6 N1 C5 118.2(3)
O5 N1 C5 118.0(3)
C1 O1 H999 127(7)
C8 O4 H4O 117(2)
O2 C1 O1 126.0(2)
O2 C1 C2 118.5(2)
O1 C1 C2 115.4(2)
C3 C2 C7 119.5(2)
C3 C2 C1 117.6(2)
C7 C2 C1 122.9(2)
C4 C3 C2 120.9(3)
C4 C3 H3 119.5
C2 C3 H3 119.5
C3 C4 C5 118.6(2)
C3 C4 H4 120.7
C5 C4 H4 120.7
C6 C5 C4 122.3(2)
C6 C5 N1 119.1(3)
C4 C5 N1 118.5(3)
C5 C6 C7 119.5(2)
C5 C6 H6 120.3
C7 C6 H6 120.3
C6 C7 C2 119.1(2)
C6 C7 C8 118.2(2)
C2 C7 C8 122.7(2)
O3 C8 O4 124.3(2)
O3 C8 C7 122.1(2)
O4 C8 C7 113.5(2)
C20 N20 H3N 111.5
C20 N20 H2N 111.1
H3N N20 H2N 115.7
C21 C20 C25 120.6(2)
C21 C20 N20 119.2(2)
C25 C20 N20 120.1(2)
C22 C21 C20 119.4(3)
C22 C21 H21 120.3
C20 C21 H21 120.3
C21 C22 C23 121.4(3)
C21 C22 H22 119.3
C23 C22 H22 119.3
C24 C23 C22 117.7(3)
C24 C23 C26 121.3(3)
C22 C23 C26 121.0(3)
C25 C24 C23 121.8(3)
C25 C24 H24 119.1
C23 C24 H24 119.1
C24 C25 C20 119.0(2)
C24 C25 H25 120.5
C20 C25 H25 120.5
C23 C26 H26A 109.5
C23 C26 H26B 109.5
H26A C26 H26B 109.5
C23 C26 H26C 109.5
H26A C26 H26C 109.5
H26B C26 H26C 109.5

loop_
_geom_bond_atom_site_label_1
_geom_bond_atom_site_label_2
_geom_bond_distance
N1 O6 1.223(4)
N1 O5 1.222(4)
N1 C5 1.472(4)
O1 C1 1.282(3)
O1 H999 0.99(2)
O2 C1 1.225(3)
O3 C8 1.214(3)
O4 C8 1.296(3)
O4 H4O 0.91(4)
C1 C2 1.507(3)
C2 C3 1.396(3)
C2 C7 1.399(3)
C3 C4 1.368(4)
C3 H3 0.9300
C4 C5 1.374(4)
C4 H4 0.9300
C5 C6 1.369(4)
C6 C7 1.390(3)
C6 H6 0.9300
C7 C8 1.491(4)
N20 C20 1.464(3)
N20 H3N 0.8920
N20 H2N 0.8959
C20 C21 1.375(4)
C20 C25 1.377(3)
C21 C22 1.373(4)
C21 H21 0.9300
C22 C23 1.384(4)
C22 H22 0.9300
C23 C24 1.383(4)
C23 C26 1.510(4)
C24 C25 1.373(4)
C24 H24 0.9300
C25 H25 0.9300
C26 H26A 0.9600
C26 H26B 0.9600
C26 H26C 0.9600

loop_
_geom_torsion_atom_site_label_1
_geom_torsion_atom_site_label_2
_geom_torsion_atom_site_label_3
_geom_torsion_atom_site_label_4
_geom_torsion
O2 C1 C2 C3 -95.3(3)
O1 C1 C2 C3 81.9(3)
O2 C1 C2 C7 83.2(3)
O1 C1 C2 C7 -99.6(3)
C7 C2 C3 C4 1.9(4)
C1 C2 C3 C4 -179.6(2)
C2 C3 C4 C5 -1.1(4)
C3 C4 C5 C6 -0.6(4)
C3 C4 C5 N1 178.8(2)
O6 N1 C5 C6 -178.7(3)
O5 N1 C5 C6 1.1(4)
O6 N1 C5 C4 1.8(4)
O5 N1 C5 C4 -178.3(3)
C4 C5 C6 C7 1.5(4)
N1 C5 C6 C7 -177.9(2)
C5 C6 C7 C2 -0.6(4)
C5 C6 C7 C8 177.5(2)
C3 C2 C7 C6 -1.1(4)
C1 C2 C7 C6 -179.5(2)
C3 C2 C7 C8 -179.0(2)
C1 C2 C7 C8 2.5(4)
C6 C7 C8 O3 19.5(4)
C2 C7 C8 O3 -162.5(2)
C6 C7 C8 O4 -158.7(2)
C2 C7 C8 O4 19.3(3)
C25 C20 C21 C22 -0.7(4)
N20 C20 C21 C22 178.0(2)
C20 C21 C22 C23 0.5(4)
C21 C22 C23 C24 -0.3(5)
C21 C22 C23 C26 -179.9(3)
C22 C23 C24 C25 0.3(4)
C26 C23 C24 C25 179.9(3)
C23 C24 C25 C20 -0.6(4)
C21 C20 C25 C24 0.8(4)
N20 C20 C25 C24 -178.0(2)
